data_7239250
loop_
_publ_author_name
'Shankar, Krapa'
'Das, Babulal'
'Baruah, Jubaraj B.'

_publ_section_title
;
 Organic cations controlling the nuclearity of copper(ii)
 2,5-pyridinedicarboxylates
;
_journal_issue 48
_journal_name_full 'RSC Advances'
_journal_page_first 26220
_journal_paper_doi 10.1039/c3ra44008g
_journal_volume 3
_journal_year 2013
_chemical_formula_sum 'C66 H84 Cu3 N12 O40'
_chemical_formula_weight 1876.07
_space_group_IT_number 2
_space_group_name_Hall '-P 1'
_space_group_name_H-M_alt 'P -1'
_symmetry_cell_setting triclinic
_symmetry_space_group_name_H-M 'P -1'
_atom_sites_solution_hydrogens geom
_atom_sites_solution_primary direct
_atom_sites_solution_secondary difmap
_audit_creation_method SHELXL-97
_cell_angle_alpha 104.224(2)
_cell_angle_beta 104.901(2)
_cell_angle_gamma 95.615(2)
_cell_formula_units_Z 1
_cell_length_a 11.0057(4)
_cell_length_b 14.0625(6)
_cell_length_c 14.8817(6)
_cell_measurement_temperature 296(2)
_cell_volume 2125.40(15)
_computing_cell_refinement 'Bruker SMART'
_computing_data_collection 'Bruker SMART'
_computing_data_reduction 'Bruker SAINT'
_computing_molecular_graphics 'Bruker SHELXTL'
_computing_publication_material 'Bruker SHELXTL'
_computing_structure_refinement 'SHELXL-97 (Sheldrick, 1997)'
_computing_structure_solution 'SHELXS-97 (Sheldrick, 1990)'
_diffrn_ambient_temperature 296(2)
_diffrn_measured_fraction_theta_full 0.973
_diffrn_measured_fraction_theta_max 0.973
_diffrn_measurement_device_type 'CCD area detector'
_diffrn_measurement_method 'phi and omega scans'
_diffrn_radiation_monochromator graphite
_diffrn_radiation_source 'fine-focus sealed tube'
_diffrn_radiation_type MoK\a
_diffrn_radiation_wavelength 0.71073
_diffrn_reflns_av_R_equivalents 0.0343
_diffrn_reflns_av_sigmaI/netI 0.0409
_diffrn_reflns_limit_h_max 12
_diffrn_reflns_limit_h_min -12
_diffrn_reflns_limit_k_max 16
_diffrn_reflns_limit_k_min -16
_diffrn_reflns_limit_l_max 17
_diffrn_reflns_limit_l_min -17
_diffrn_reflns_number 22258
_diffrn_reflns_theta_full 24.50
_diffrn_reflns_theta_max 24.50
_diffrn_reflns_theta_min 1.94
_exptl_absorpt_coefficient_mu 0.842
_exptl_absorpt_correction_type none
_exptl_crystal_colour 0.28
_exptl_crystal_density_diffrn 1.466
_exptl_crystal_density_method 'not measured'
_exptl_crystal_description blocks
_exptl_crystal_F_000 971
_exptl_crystal_size_max 0.22
_exptl_crystal_size_mid 0.15
_refine_diff_density_max 0.543
_refine_diff_density_min -0.380
_refine_diff_density_rms 0.065
_refine_ls_extinction_method none
_refine_ls_goodness_of_fit_ref 0.954
_refine_ls_hydrogen_treatment mixed
_refine_ls_matrix_type full
_refine_ls_number_parameters 550
_refine_ls_number_reflns 6879
_refine_ls_number_restraints 0
_refine_ls_restrained_S_all 0.954
_refine_ls_R_factor_all 0.0647
_refine_ls_R_factor_gt 0.0450
_refine_ls_shift/su_max 0.001
_refine_ls_shift/su_mean 0.000
_refine_ls_structure_factor_coef Fsqd
_refine_ls_weighting_details 'calc w=1/[\s^2^(Fo^2^)+(0.0546P)^2^+3.5412P] where P=(Fo^2^+2Fc^2^)/3'
_refine_ls_weighting_scheme calc
_refine_ls_wR_factor_gt 0.1162
_refine_ls_wR_factor_ref 0.1277
_reflns_number_gt 5057
_reflns_number_total 6879
_reflns_threshold_expression >2sigma(I)
_cod_data_source_file c3ra44008g.txt
_cod_data_source_block kps2
_cod_depositor_comments
;
The following automatic conversions were performed:

data item '_symmetry_cell_setting' value 'Triclinic' was changed to
'triclinic' in accordance with the
/home/saulius/struct/COD-crude-data/automatic-downloads/DataCite-retrospective/RSC/depositions/lib/dictionaries/cif_core.dic
dictionary named 'cif_core.dic' version 2.4.2 last updated on
2011-04-26.

Automatic conversion script
Id: cif_fix_values 6909 2019-04-08 15:41:33Z antanas 
;
_cod_original_sg_symbol_H-M P-1
_cod_database_code 7239250

loop_
_symmetry_equiv_pos_as_xyz
'x, y, z'
'-x, -y, -z'

loop_
_atom_site_label
_atom_site_type_symbol
_atom_site_fract_x
_atom_site_fract_y
_atom_site_fract_z
_atom_site_U_iso_or_equiv
_atom_site_adp_type
_atom_site_occupancy
_atom_site_symmetry_multiplicity
_atom_site_calc_flag
_atom_site_refinement_flags
C1 C 0.7390(4) 0.2247(3) 0.1340(3) 0.0427(9) Uani 1 1 d .
C2 C 0.8411(3) 0.1759(3) 0.1850(3) 0.0341(8) Uani 1 1 d .
C3 C 0.8231(4) 0.0753(3) 0.1774(3) 0.0405(9) Uani 1 1 d .
H3 H 0.7463 0.0340 0.1399 0.049 Uiso 1 1 calc R
C4 C 0.9221(4) 0.0378(3) 0.2269(3) 0.0405(9) Uani 1 1 d .
H4 H 0.9115 -0.0292 0.2247 0.049 Uiso 1 1 calc R
C5 C 1.0370(3) 0.0993(3) 0.2796(3) 0.0348(8) Uani 1 1 d .
C6 C 1.0480(3) 0.1998(3) 0.2829(3) 0.0334(8) Uani 1 1 d .
H6 H 1.1251 0.2420 0.3177 0.040 Uiso 1 1 calc R
C7 C 1.1479(4) 0.0593(3) 0.3330(3) 0.0434(10) Uani 1 1 d .
C8 C 1.1374(3) 0.5255(3) 0.3393(3) 0.0358(9) Uani 1 1 d .
C9 C 1.0384(3) 0.5782(3) 0.2896(3) 0.0330(8) Uani 1 1 d .
C10 C 1.0620(3) 0.6779(3) 0.2942(3) 0.0361(9) Uani 1 1 d .
H10 H 1.1414 0.7167 0.3290 0.043 Uiso 1 1 calc R
C11 C 0.9648(3) 0.7188(3) 0.2457(3) 0.0365(9) Uani 1 1 d .
H11 H 0.9786 0.7855 0.2472 0.044 Uiso 1 1 calc R
C12 C 0.8472(3) 0.6597(3) 0.1951(3) 0.0342(8) Uani 1 1 d .
C13 C 0.8306(3) 0.5598(3) 0.1940(3) 0.0343(8) Uani 1 1 d .
H13 H 0.7517 0.5197 0.1604 0.041 Uiso 1 1 calc R
C14 C 0.7397(4) 0.7026(3) 0.1404(3) 0.0391(9) Uani 1 1 d .
C15 C 1.2036(3) 0.1486(3) 0.6011(3) 0.0332(8) Uani 1 1 d .
C16 C 1.1041(3) 0.1989(2) 0.5481(2) 0.0310(8) Uani 1 1 d .
C17 C 1.1251(3) 0.2972(2) 0.5478(3) 0.0332(8) Uani 1 1 d .
H17 H 1.2041 0.3375 0.5810 0.040 Uiso 1 1 calc R
C18 C 1.0260(3) 0.3344(3) 0.4971(3) 0.0338(8) Uani 1 1 d .
H18 H 1.0384 0.3999 0.4944 0.041 Uiso 1 1 calc R
C19 C 0.9079(3) 0.2737(2) 0.4503(2) 0.0301(8) Uani 1 1 d .
C20 C 0.8941(3) 0.1762(2) 0.4537(2) 0.0312(8) Uani 1 1 d .
H20 H 0.8154 0.1349 0.4225 0.037 Uiso 1 1 calc R
C21 C 0.7994(4) 0.3103(3) 0.3894(3) 0.0340(8) Uani 1 1 d .
C22 C 0.4179(4) 0.8559(3) 0.2042(3) 0.0470(10) Uani 1 1 d .
H22A H 0.3925 0.8396 0.2571 0.056 Uiso 1 1 calc R
H22B H 0.4221 0.7941 0.1593 0.056 Uiso 1 1 calc R
C23 C 0.3179(3) 0.9064(3) 0.1525(3) 0.0426(9) Uani 1 1 d .
H23A H 0.3471 0.9298 0.1043 0.051 Uiso 1 1 calc R
H23B H 0.3051 0.9636 0.1988 0.051 Uiso 1 1 calc R
C24 C 0.1926(4) 0.8342(3) 0.1036(3) 0.0469(10) Uani 1 1 d .
H24A H 0.2072 0.7772 0.0582 0.056 Uiso 1 1 calc R
H24B H 0.1656 0.8104 0.1525 0.056 Uiso 1 1 calc R
C25 C 0.0849(4) 0.8773(3) 0.0499(3) 0.0443(10) Uani 1 1 d .
H25A H 0.0607 0.9276 0.0964 0.053 Uiso 1 1 calc R
H25B H 0.1151 0.9096 0.0072 0.053 Uiso 1 1 calc R
C26 C -0.0316(3) 0.7991(3) -0.0094(3) 0.0421(9) Uani 1 1 d .
H26A H -0.0595 0.7657 0.0335 0.051 Uiso 1 1 calc R
H26B H -0.0068 0.7496 -0.0563 0.051 Uiso 1 1 calc R
C27 C -0.1442(3) 0.8382(3) -0.0634(3) 0.0410(9) Uani 1 1 d .
H27A H -0.1172 0.8725 -0.1059 0.049 Uiso 1 1 calc R
H27B H -0.1721 0.8858 -0.0170 0.049 Uiso 1 1 calc R
C28 C -0.2548(4) 0.7551(3) -0.1226(3) 0.0427(9) Uani 1 1 d .
H28A H -0.2816 0.7213 -0.0796 0.051 Uiso 1 1 calc R
H28B H -0.2258 0.7071 -0.1679 0.051 Uiso 1 1 calc R
C29 C -0.3687(3) 0.7903(3) -0.1786(3) 0.0429(9) Uani 1 1 d .
H29A H -0.3958 0.8411 -0.1345 0.052 Uiso 1 1 calc R
H29B H -0.3450 0.8194 -0.2258 0.052 Uiso 1 1 calc R
C30 C 0.3925(3) 0.5358(3) 0.1902(3) 0.0416(9) Uani 1 1 d .
H30A H 0.3599 0.5128 0.2373 0.050 Uiso 1 1 calc R
H30B H 0.4118 0.4787 0.1479 0.050 Uiso 1 1 calc R
C31 C 0.2903(3) 0.5778(3) 0.1308(3) 0.0421(9) Uani 1 1 d .
H31A H 0.3220 0.6009 0.0834 0.051 Uiso 1 1 calc R
H31B H 0.2694 0.6343 0.1727 0.051 Uiso 1 1 calc R
C32 C 0.1707(3) 0.4994(3) 0.0789(3) 0.0410(9) Uani 1 1 d .
H32A H 0.1909 0.4458 0.0331 0.049 Uiso 1 1 calc R
H32B H 0.1450 0.4717 0.1261 0.049 Uiso 1 1 calc R
C33 C 0.0601(3) 0.5391(3) 0.0255(3) 0.0420(9) Uani 1 1 d .
H33A H 0.0855 0.5660 -0.0223 0.050 Uiso 1 1 calc R
H33B H 0.0406 0.5933 0.0711 0.050 Uiso 1 1 calc R
Cu1 Cu 0.92940(4) 0.37924(3) 0.24653(3) 0.03599(15) Uani 1 1 d .
Cu2 Cu 1.0000 0.0000 0.5000 0.0434(2) Uani 1 2 d S
N1 N 0.9505(3) 0.2375(2) 0.2373(2) 0.0310(7) Uani 1 1 d .
N2 N 0.9253(3) 0.5195(2) 0.2400(2) 0.0321(7) Uani 1 1 d .
N3 N 0.9911(3) 0.13900(19) 0.5009(2) 0.0295(7) Uani 1 1 d .
N4 N 0.5464(3) 0.9189(2) 0.2431(2) 0.0477(9) Uani 1 1 d .
H4A H 0.5735 0.9291 0.1943 0.072 Uiso 1 1 calc R
H4B H 0.6004 0.8883 0.2767 0.072 Uiso 1 1 calc R
H4C H 0.5422 0.9771 0.2817 0.072 Uiso 1 1 calc R
N5 N -0.4758(3) 0.7045(2) -0.2292(2) 0.0441(8) Uani 1 1 d .
H5A H -0.4512 0.6587 -0.2706 0.066 Uiso 1 1 calc R
H5B H -0.5428 0.7257 -0.2614 0.066 Uiso 1 1 calc R
H5C H -0.4973 0.6781 -0.1858 0.066 Uiso 1 1 calc R
N6 N 0.5119(3) 0.6088(2) 0.2421(2) 0.0467(8) Uani 1 1 d .
H6A H 0.5455 0.6270 0.1992 0.070 Uiso 1 1 calc R
H6B H 0.5673 0.5811 0.2781 0.070 Uiso 1 1 calc R
H6C H 0.4947 0.6621 0.2801 0.070 Uiso 1 1 calc R
O1 O 0.7705(2) 0.31867(18) 0.14717(19) 0.0459(7) Uani 1 1 d .
O2 O 0.6352(3) 0.1749(2) 0.0848(2) 0.0651(9) Uani 1 1 d .
O3 O 1.2573(3) 0.1086(2) 0.3524(2) 0.0630(9) Uani 1 1 d .
O4 O 1.1211(3) -0.0197(2) 0.3532(2) 0.0681(9) Uani 1 1 d .
O5 O 1.1020(2) 0.43305(18) 0.3255(2) 0.0445(7) Uani 1 1 d .
O6 O 1.2444(3) 0.57186(19) 0.3875(2) 0.0508(7) Uani 1 1 d .
O7 O 0.6298(3) 0.6497(2) 0.1093(2) 0.0507(7) Uani 1 1 d .
O8 O 0.7685(3) 0.7854(2) 0.1299(2) 0.0583(8) Uani 1 1 d .
O9 O 1.1701(2) 0.05582(17) 0.58808(19) 0.0430(7) Uani 1 1 d .
O10 O 1.3073(2) 0.19859(19) 0.65345(19) 0.0449(7) Uani 1 1 d .
O11 O 0.8291(2) 0.38930(18) 0.36830(19) 0.0423(6) Uani 1 1 d .
O12 O 0.6904(2) 0.2591(2) 0.3621(2) 0.0494(7) Uani 1 1 d .
O13 O 0.4056(3) 0.1078(2) 0.9364(2) 0.0521(7) Uani 1 1 d .
O14 O 0.5307(3) 0.3728(2) 0.0744(2) 0.0563(8) Uani 1 1 d .
O15 O 0.6449(3) 0.5030(2) 0.3562(2) 0.0576(8) Uani 1 1 d .
O16 O 0.5924(3) 0.2721(2) 0.6182(2) 0.0596(8) Uani 1 1 d .
O17 O 0.5256(3) 0.0947(2) 0.3739(2) 0.0671(9) Uani 1 1 d .
O18 O 0.6640(4) 0.0932(3) 0.5719(3) 0.0914(12) Uani 1 1 d .
O19 O 0.4132(3) 0.4280(2) 0.3846(2) 0.0665(9) Uani 1 1 d .
O20 O 0.3877(4) 0.2868(3) 0.4702(3) 0.0953(12) Uani 1 1 d .

loop_
_atom_site_aniso_label
_atom_site_aniso_U_11
_atom_site_aniso_U_22
_atom_site_aniso_U_33
_atom_site_aniso_U_23
_atom_site_aniso_U_13
_atom_site_aniso_U_12
C1 0.036(2) 0.042(2) 0.041(2) 0.0065(18) -0.0002(19) 0.0099(19)
C2 0.030(2) 0.0335(19) 0.034(2) 0.0074(16) 0.0026(17) 0.0059(17)
C3 0.037(2) 0.0299(19) 0.047(2) 0.0069(17) 0.0037(18) 0.0020(17)
C4 0.043(2) 0.0285(19) 0.050(2) 0.0115(18) 0.012(2) 0.0086(18)
C5 0.036(2) 0.0332(19) 0.039(2) 0.0126(17) 0.0131(18) 0.0115(17)
C6 0.029(2) 0.036(2) 0.035(2) 0.0096(16) 0.0071(16) 0.0094(16)
C7 0.044(3) 0.040(2) 0.047(2) 0.0116(19) 0.010(2) 0.018(2)
C8 0.027(2) 0.036(2) 0.046(2) 0.0160(18) 0.0092(18) 0.0069(17)
C9 0.029(2) 0.0341(19) 0.040(2) 0.0129(17) 0.0125(17) 0.0104(17)
C10 0.026(2) 0.036(2) 0.045(2) 0.0125(17) 0.0078(17) 0.0043(16)
C11 0.035(2) 0.0305(19) 0.048(2) 0.0157(17) 0.0145(19) 0.0094(17)
C12 0.035(2) 0.037(2) 0.036(2) 0.0154(17) 0.0139(18) 0.0127(17)
C13 0.028(2) 0.036(2) 0.038(2) 0.0137(17) 0.0047(16) 0.0068(16)
C14 0.035(2) 0.042(2) 0.044(2) 0.0175(19) 0.0095(19) 0.0143(19)
C15 0.025(2) 0.034(2) 0.039(2) 0.0111(17) 0.0034(17) 0.0074(17)
C16 0.026(2) 0.0315(18) 0.034(2) 0.0099(16) 0.0048(16) 0.0074(16)
C17 0.0254(19) 0.0273(18) 0.040(2) 0.0079(16) 0.0017(16) 0.0009(15)
C18 0.035(2) 0.0269(18) 0.040(2) 0.0115(16) 0.0082(17) 0.0074(16)
C19 0.030(2) 0.0295(18) 0.0328(19) 0.0103(15) 0.0084(16) 0.0104(16)
C20 0.0264(19) 0.0293(18) 0.036(2) 0.0113(16) 0.0026(16) 0.0068(15)
C21 0.034(2) 0.035(2) 0.037(2) 0.0145(17) 0.0104(18) 0.0163(18)
C22 0.035(2) 0.047(2) 0.054(3) 0.022(2) -0.0009(19) 0.0020(19)
C23 0.032(2) 0.042(2) 0.047(2) 0.0098(19) 0.0012(18) 0.0059(18)
C24 0.035(2) 0.047(2) 0.054(3) 0.017(2) 0.004(2) 0.0011(19)
C25 0.032(2) 0.043(2) 0.050(2) 0.0088(19) 0.0039(19) 0.0032(18)
C26 0.029(2) 0.046(2) 0.048(2) 0.0148(19) 0.0060(18) 0.0026(18)
C27 0.032(2) 0.041(2) 0.045(2) 0.0111(18) 0.0065(18) 0.0020(17)
C28 0.035(2) 0.041(2) 0.049(2) 0.0156(19) 0.0040(19) 0.0074(18)
C29 0.035(2) 0.041(2) 0.049(2) 0.0157(19) 0.0020(19) 0.0044(18)
C30 0.033(2) 0.034(2) 0.054(2) 0.0116(18) 0.0062(19) 0.0071(17)
C31 0.035(2) 0.040(2) 0.048(2) 0.0133(19) 0.0049(19) 0.0047(18)
C32 0.035(2) 0.036(2) 0.045(2) 0.0089(18) 0.0018(18) 0.0076(17)
C33 0.035(2) 0.040(2) 0.044(2) 0.0082(18) 0.0028(18) 0.0046(17)
Cu1 0.0298(3) 0.0287(2) 0.0475(3) 0.0143(2) 0.0033(2) 0.00781(19)
Cu2 0.0316(4) 0.0252(3) 0.0603(5) 0.0155(3) -0.0119(3) 0.0038(3)
N1 0.0285(17) 0.0284(15) 0.0360(17) 0.0094(13) 0.0078(14) 0.0077(13)
N2 0.0272(17) 0.0302(15) 0.0387(17) 0.0111(13) 0.0071(14) 0.0072(14)
N3 0.0245(16) 0.0256(14) 0.0338(16) 0.0085(13) 0.0006(13) 0.0040(13)
N4 0.0373(19) 0.0452(19) 0.051(2) 0.0133(16) -0.0041(16) 0.0089(16)
N5 0.0320(18) 0.0469(19) 0.050(2) 0.0165(16) 0.0021(15) 0.0104(15)
N6 0.0313(18) 0.0454(19) 0.060(2) 0.0186(17) 0.0030(16) 0.0077(15)
O1 0.0387(16) 0.0344(15) 0.0557(17) 0.0144(13) -0.0043(13) 0.0101(12)
O2 0.0392(18) 0.0459(17) 0.082(2) 0.0086(16) -0.0191(17) 0.0025(15)
O3 0.0432(19) 0.0568(19) 0.087(2) 0.0285(17) 0.0041(17) 0.0181(16)
O4 0.067(2) 0.0501(18) 0.093(2) 0.0419(18) 0.0084(18) 0.0195(16)
O5 0.0303(15) 0.0327(14) 0.0676(19) 0.0237(13) 0.0009(13) 0.0039(11)
O6 0.0317(16) 0.0401(15) 0.072(2) 0.0196(14) -0.0008(15) 0.0020(13)
O7 0.0387(17) 0.0535(17) 0.0583(18) 0.0269(15) 0.0004(14) 0.0087(14)
O8 0.0438(17) 0.0541(18) 0.089(2) 0.0457(17) 0.0123(16) 0.0161(14)
O9 0.0325(15) 0.0285(14) 0.0566(17) 0.0160(12) -0.0095(13) 0.0032(11)
O10 0.0283(15) 0.0386(14) 0.0561(17) 0.0159(13) -0.0082(13) -0.0004(12)
O11 0.0420(16) 0.0408(15) 0.0565(17) 0.0278(13) 0.0171(13) 0.0208(12)
O12 0.0314(16) 0.0482(16) 0.0648(19) 0.0271(15) -0.0035(14) 0.0080(14)
O13 0.0404(16) 0.0459(16) 0.0600(18) 0.0100(14) 0.0032(14) 0.0049(13)
O14 0.0494(18) 0.0658(19) 0.0597(19) 0.0227(16) 0.0157(15) 0.0256(15)
O15 0.0436(17) 0.0462(16) 0.082(2) 0.0261(16) 0.0060(16) 0.0147(14)
O16 0.0518(19) 0.0547(18) 0.070(2) 0.0164(16) 0.0161(16) 0.0041(15)
O17 0.061(2) 0.0564(19) 0.075(2) 0.0085(17) 0.0112(17) 0.0176(16)
O18 0.115(3) 0.089(3) 0.082(3) 0.032(2) 0.023(2) 0.066(2)
O19 0.057(2) 0.083(2) 0.068(2) 0.0277(18) 0.0228(17) 0.0269(18)
O20 0.082(3) 0.085(3) 0.115(3) 0.050(2) 0.005(2) 0.006(2)

loop_
_atom_type_symbol
_atom_type_description
_atom_type_scat_dispersion_real
_atom_type_scat_dispersion_imag
_atom_type_scat_source
C C 0.0033 0.0016 'International Tables Vol C Tables 4.2.6.8 and 6.1.1.4'
Cu Cu 0.3201 1.2651 'International Tables Vol C Tables 4.2.6.8 and 6.1.1.4'
N N 0.0061 0.0033 'International Tables Vol C Tables 4.2.6.8 and 6.1.1.4'
O O 0.0106 0.0060 'International Tables Vol C Tables 4.2.6.8 and 6.1.1.4'
H H 0.0000 0.0000 'International Tables Vol C Tables 4.2.6.8 and 6.1.1.4'

loop_
_geom_angle_atom_site_label_1
_geom_angle_atom_site_label_2
_geom_angle_atom_site_label_3
_geom_angle
_geom_angle_site_symmetry_1
_geom_angle_site_symmetry_3
O2 C1 O1 125.0(4) . .
O2 C1 C2 119.8(3) . .
O1 C1 C2 115.3(3) . .
N1 C2 C3 122.8(3) . .
N1 C2 C1 114.7(3) . .
C3 C2 C1 122.5(3) . .
C4 C3 C2 118.1(4) . .
C4 C3 H3 121.0 . .
C2 C3 H3 121.0 . .
C3 C4 C5 120.3(3) . .
C3 C4 H4 119.8 . .
C5 C4 H4 119.8 . .
C4 C5 C6 118.0(3) . .
C4 C5 C7 121.2(3) . .
C6 C5 C7 120.8(3) . .
N1 C6 C5 122.0(3) . .
N1 C6 H6 119.0 . .
C5 C6 H6 119.0 . .
O3 C7 O4 126.5(4) . .
O3 C7 C5 116.9(3) . .
O4 C7 C5 116.6(4) . .
O6 C8 O5 124.4(3) . .
O6 C8 C9 120.1(3) . .
O5 C8 C9 115.5(3) . .
N2 C9 C10 122.6(3) . .
N2 C9 C8 114.2(3) . .
C10 C9 C8 123.3(3) . .
C11 C10 C9 118.6(3) . .
C11 C10 H10 120.7 . .
C9 C10 H10 120.7 . .
C12 C11 C10 119.6(3) . .
C12 C11 H11 120.2 . .
C10 C11 H11 120.2 . .
C11 C12 C13 118.5(3) . .
C11 C12 C14 120.5(3) . .
C13 C12 C14 121.0(3) . .
N2 C13 C12 122.1(3) . .
N2 C13 H13 118.9 . .
C12 C13 H13 118.9 . .
O8 C14 O7 126.3(3) . .
O8 C14 C12 116.8(3) . .
O7 C14 C12 116.9(3) . .
O10 C15 O9 125.2(3) . .
O10 C15 C16 119.4(3) . .
O9 C15 C16 115.4(3) . .
N3 C16 C17 122.1(3) . .
N3 C16 C15 113.8(3) . .
C17 C16 C15 124.1(3) . .
C16 C17 C18 118.4(3) . .
C16 C17 H17 120.8 . .
C18 C17 H17 120.8 . .
C17 C18 C19 119.9(3) . .
C17 C18 H18 120.1 . .
C19 C18 H18 120.1 . .
C20 C19 C18 118.4(3) . .
C20 C19 C21 120.2(3) . .
C18 C19 C21 121.2(3) . .
N3 C20 C19 122.0(3) . .
N3 C20 H20 119.0 . .
C19 C20 H20 119.0 . .
O12 C21 O11 125.6(3) . .
O12 C21 C19 118.2(3) . .
O11 C21 C19 116.2(3) . .
N4 C22 C23 112.7(3) . .
N4 C22 H22A 109.1 . .
C23 C22 H22A 109.1 . .
N4 C22 H22B 109.1 . .
C23 C22 H22B 109.1 . .
H22A C22 H22B 107.8 . .
C22 C23 C24 110.3(3) . .
C22 C23 H23A 109.6 . .
C24 C23 H23A 109.6 . .
C22 C23 H23B 109.6 . .
C24 C23 H23B 109.6 . .
H23A C23 H23B 108.1 . .
C25 C24 C23 114.8(3) . .
C25 C24 H24A 108.6 . .
C23 C24 H24A 108.6 . .
C25 C24 H24B 108.6 . .
C23 C24 H24B 108.6 . .
H24A C24 H24B 107.5 . .
C26 C25 C24 112.7(3) . .
C26 C25 H25A 109.0 . .
C24 C25 H25A 109.0 . .
C26 C25 H25B 109.0 . .
C24 C25 H25B 109.0 . .
H25A C25 H25B 107.8 . .
C25 C26 C27 115.2(3) . .
C25 C26 H26A 108.5 . .
C27 C26 H26A 108.5 . .
C25 C26 H26B 108.5 . .
C27 C26 H26B 108.5 . .
H26A C26 H26B 107.5 . .
C26 C27 C28 111.7(3) . .
C26 C27 H27A 109.3 . .
C28 C27 H27A 109.3 . .
C26 C27 H27B 109.3 . .
C28 C27 H27B 109.3 . .
H27A C27 H27B 107.9 . .
C27 C28 C29 113.6(3) . .
C27 C28 H28A 108.8 . .
C29 C28 H28A 108.8 . .
C27 C28 H28B 108.8 . .
C29 C28 H28B 108.8 . .
H28A C28 H28B 107.7 . .
N5 C29 C28 109.8(3) . .
N5 C29 H29A 109.7 . .
C28 C29 H29A 109.7 . .
N5 C29 H29B 109.7 . .
C28 C29 H29B 109.7 . .
H29A C29 H29B 108.2 . .
N6 C30 C31 113.3(3) . .
N6 C30 H30A 108.9 . .
C31 C30 H30A 108.9 . .
N6 C30 H30B 108.9 . .
C31 C30 H30B 108.9 . .
H30A C30 H30B 107.7 . .
C30 C31 C32 110.9(3) . .
C30 C31 H31A 109.5 . .
C32 C31 H31A 109.5 . .
C30 C31 H31B 109.5 . .
C32 C31 H31B 109.5 . .
H31A C31 H31B 108.1 . .
C33 C32 C31 113.6(3) . .
C33 C32 H32A 108.8 . .
C31 C32 H32A 108.8 . .
C33 C32 H32B 108.8 . .
C31 C32 H32B 108.8 . .
H32A C32 H32B 107.7 . .
C32 C33 C33 113.6(4) . 2_565
C32 C33 H33A 108.8 . .
C33 C33 H33A 108.8 2_565 .
C32 C33 H33B 108.8 . .
C33 C33 H33B 108.8 2_565 .
H33A C33 H33B 107.7 . .
O5 Cu1 O1 169.01(12) . .
O5 Cu1 N2 83.46(11) . .
O1 Cu1 N2 97.25(11) . .
O5 Cu1 N1 94.12(11) . .
O1 Cu1 N1 83.38(11) . .
N2 Cu1 N1 170.46(11) . .
O5 Cu1 O11 99.42(11) . .
O1 Cu1 O11 91.42(11) . .
N2 Cu1 O11 96.30(10) . .
N1 Cu1 O11 93.20(10) . .
O9 Cu2 O9 180.00(10) 2_756 .
O9 Cu2 N3 96.20(10) 2_756 .
O9 Cu2 N3 83.80(10) . .
O9 Cu2 N3 83.80(10) 2_756 2_756
O9 Cu2 N3 96.20(10) . 2_756
N3 Cu2 N3 180.000(1) . 2_756
C6 N1 C2 118.7(3) . .
C6 N1 Cu1 130.4(2) . .
C2 N1 Cu1 110.4(2) . .
C13 N2 C9 118.6(3) . .
C13 N2 Cu1 130.3(2) . .
C9 N2 Cu1 111.0(2) . .
C20 N3 C16 119.3(3) . .
C20 N3 Cu2 128.6(2) . .
C16 N3 Cu2 111.8(2) . .
C22 N4 H4A 109.5 . .
C22 N4 H4B 109.5 . .
H4A N4 H4B 109.5 . .
C22 N4 H4C 109.5 . .
H4A N4 H4C 109.5 . .
H4B N4 H4C 109.5 . .
C29 N5 H5A 109.5 . .
C29 N5 H5B 109.5 . .
H5A N5 H5B 109.5 . .
C29 N5 H5C 109.5 . .
H5A N5 H5C 109.5 . .
H5B N5 H5C 109.5 . .
C30 N6 H6A 109.5 . .
C30 N6 H6B 109.5 . .
H6A N6 H6B 109.5 . .
C30 N6 H6C 109.5 . .
H6A N6 H6C 109.5 . .
H6B N6 H6C 109.5 . .
C1 O1 Cu1 114.4(2) . .
C8 O5 Cu1 115.8(2) . .
C15 O9 Cu2 114.5(2) . .
C21 O11 Cu1 118.0(2) . .

loop_
_geom_bond_atom_site_label_1
_geom_bond_atom_site_label_2
_geom_bond_distance
_geom_bond_site_symmetry_2
C1 O2 1.222(4) .
C1 O1 1.286(5) .
C1 C2 1.510(5) .
C2 N1 1.337(4) .
C2 C3 1.381(5) .
C3 C4 1.377(5) .
C3 H3 0.9300 .
C4 C5 1.380(5) .
C4 H4 0.9300 .
C5 C6 1.394(5) .
C5 C7 1.514(5) .
C6 N1 1.344(4) .
C6 H6 0.9300 .
C7 O3 1.254(5) .
C7 O4 1.249(5) .
C8 O6 1.230(4) .
C8 O5 1.270(4) .
C8 C9 1.515(5) .
C9 N2 1.343(4) .
C9 C10 1.382(5) .
C10 C11 1.386(5) .
C10 H10 0.9300 .
C11 C12 1.383(5) .
C11 H11 0.9300 .
C12 C13 1.394(5) .
C12 C14 1.521(5) .
C13 N2 1.347(4) .
C13 H13 0.9300 .
C14 O8 1.234(4) .
C14 O7 1.263(4) .
C15 O10 1.233(4) .
C15 O9 1.273(4) .
C15 C16 1.518(5) .
C16 N3 1.344(4) .
C16 C17 1.380(5) .
C17 C18 1.384(5) .
C17 H17 0.9300 .
C18 C19 1.388(5) .
C18 H18 0.9300 .
C19 C20 1.379(5) .
C19 C21 1.518(5) .
C20 N3 1.345(4) .
C20 H20 0.9300 .
C21 O12 1.249(4) .
C21 O11 1.263(4) .
C22 N4 1.483(5) .
C22 C23 1.514(5) .
C22 H22A 0.9700 .
C22 H22B 0.9700 .
C23 C24 1.520(5) .
C23 H23A 0.9700 .
C23 H23B 0.9700 .
C24 C25 1.518(5) .
C24 H24A 0.9700 .
C24 H24B 0.9700 .
C25 C26 1.515(5) .
C25 H25A 0.9700 .
C25 H25B 0.9700 .
C26 C27 1.524(5) .
C26 H26A 0.9700 .
C26 H26B 0.9700 .
C27 C28 1.512(5) .
C27 H27A 0.9700 .
C27 H27B 0.9700 .
C28 C29 1.517(5) .
C28 H28A 0.9700 .
C28 H28B 0.9700 .
C29 N5 1.494(5) .
C29 H29A 0.9700 .
C29 H29B 0.9700 .
C30 N6 1.484(5) .
C30 C31 1.506(5) .
C30 H30A 0.9700 .
C30 H30B 0.9700 .
C31 C32 1.523(5) .
C31 H31A 0.9700 .
C31 H31B 0.9700 .
C32 C33 1.510(5) .
C32 H32A 0.9700 .
C32 H32B 0.9700 .
C33 C33 1.525(7) 2_565
C33 H33A 0.9700 .
C33 H33B 0.9700 .
Cu1 O5 1.922(2) .
Cu1 O1 1.931(3) .
Cu1 N2 2.003(3) .
Cu1 N1 2.005(3) .
Cu1 O11 2.336(3) .
Cu2 O9 1.945(2) 2_756
Cu2 O9 1.945(2) .
Cu2 N3 1.964(3) .
Cu2 N3 1.964(3) 2_756
N4 H4A 0.8900 .
N4 H4B 0.8900 .
N4 H4C 0.8900 .
N5 H5A 0.8900 .
N5 H5B 0.8900 .
N5 H5C 0.8900 .
N6 H6A 0.8900 .
N6 H6B 0.8900 .
N6 H6C 0.8900 .

loop_
_geom_torsion_atom_site_label_1
_geom_torsion_atom_site_label_2
_geom_torsion_atom_site_label_3
_geom_torsion_atom_site_label_4
_geom_torsion
_geom_torsion_site_symmetry_1
_geom_torsion_site_symmetry_4
O2 C1 C2 N1 -179.6(4) . .
O1 C1 C2 N1 0.3(5) . .
O2 C1 C2 C3 1.0(6) . .
O1 C1 C2 C3 -179.2(4) . .
N1 C2 C3 C4 0.7(6) . .
C1 C2 C3 C4 -179.9(3) . .
C2 C3 C4 C5 -2.1(6) . .
C3 C4 C5 C6 1.5(5) . .
C3 C4 C5 C7 -178.9(3) . .
C4 C5 C6 N1 0.6(5) . .
C7 C5 C6 N1 -179.1(3) . .
C4 C5 C7 O3 157.8(4) . .
C6 C5 C7 O3 -22.5(5) . .
C4 C5 C7 O4 -22.1(5) . .
C6 C5 C7 O4 157.6(4) . .
O6 C8 C9 N2 -179.4(3) . .
O5 C8 C9 N2 1.8(5) . .
O6 C8 C9 C10 1.0(6) . .
O5 C8 C9 C10 -177.8(3) . .
N2 C9 C10 C11 0.1(5) . .
C8 C9 C10 C11 179.7(3) . .
C9 C10 C11 C12 0.5(5) . .
C10 C11 C12 C13 -0.4(5) . .
C10 C11 C12 C14 -179.2(3) . .
C11 C12 C13 N2 -0.4(5) . .
C14 C12 C13 N2 178.4(3) . .
C11 C12 C14 O8 11.8(5) . .
C13 C12 C14 O8 -166.9(4) . .
C11 C12 C14 O7 -168.8(3) . .
C13 C12 C14 O7 12.5(5) . .
O10 C15 C16 N3 -174.0(3) . .
O9 C15 C16 N3 4.9(5) . .
O10 C15 C16 C17 5.5(5) . .
O9 C15 C16 C17 -175.6(3) . .
N3 C16 C17 C18 -0.1(5) . .
C15 C16 C17 C18 -179.5(3) . .
C16 C17 C18 C19 1.7(5) . .
C17 C18 C19 C20 -1.7(5) . .
C17 C18 C19 C21 -176.6(3) . .
C18 C19 C20 N3 0.1(5) . .
C21 C19 C20 N3 175.0(3) . .
C20 C19 C21 O12 16.6(5) . .
C18 C19 C21 O12 -168.6(3) . .
C20 C19 C21 O11 -161.2(3) . .
C18 C19 C21 O11 13.5(5) . .
N4 C22 C23 C24 173.0(3) . .
C22 C23 C24 C25 179.7(4) . .
C23 C24 C25 C26 171.7(3) . .
C24 C25 C26 C27 178.7(3) . .
C25 C26 C27 C28 178.5(3) . .
C26 C27 C28 C29 -179.3(3) . .
C27 C28 C29 N5 -176.1(3) . .
N6 C30 C31 C32 179.6(3) . .
C30 C31 C32 C33 174.6(3) . .
C31 C32 C33 C33 -179.3(4) . 2_565
C5 C6 N1 C2 -2.0(5) . .
C5 C6 N1 Cu1 168.9(3) . .
C3 C2 N1 C6 1.3(5) . .
C1 C2 N1 C6 -178.1(3) . .
C3 C2 N1 Cu1 -171.3(3) . .
C1 C2 N1 Cu1 9.3(4) . .
O5 Cu1 N1 C6 7.7(3) . .
O1 Cu1 N1 C6 176.9(3) . .
N2 Cu1 N1 C6 82.6(8) . .
O11 Cu1 N1 C6 -92.0(3) . .
O5 Cu1 N1 C2 179.2(2) . .
O1 Cu1 N1 C2 -11.6(2) . .
N2 Cu1 N1 C2 -105.9(7) . .
O11 Cu1 N1 C2 79.5(2) . .
C12 C13 N2 C9 1.0(5) . .
C12 C13 N2 Cu1 -177.7(3) . .
C10 C9 N2 C13 -0.9(5) . .
C8 C9 N2 C13 179.5(3) . .
C10 C9 N2 Cu1 178.0(3) . .
C8 C9 N2 Cu1 -1.6(4) . .
O5 Cu1 N2 C13 179.7(3) . .
O1 Cu1 N2 C13 10.7(3) . .
N1 Cu1 N2 C13 103.9(7) . .
O11 Cu1 N2 C13 -81.5(3) . .
O5 Cu1 N2 C9 0.9(2) . .
O1 Cu1 N2 C9 -168.1(2) . .
N1 Cu1 N2 C9 -74.9(8) . .
O11 Cu1 N2 C9 99.7(2) . .
C19 C20 N3 C16 1.6(5) . .
C19 C20 N3 Cu2 -170.6(2) . .
C17 C16 N3 C20 -1.6(5) . .
C15 C16 N3 C20 177.9(3) . .
C17 C16 N3 Cu2 171.8(3) . .
C15 C16 N3 Cu2 -8.7(4) . .
O9 Cu2 N3 C20 0.3(3) 2_756 .
O9 Cu2 N3 C20 -179.7(3) . .
N3 Cu2 N3 C20 142(12) 2_756 .
O9 Cu2 N3 C16 -172.4(2) 2_756 .
O9 Cu2 N3 C16 7.6(2) . .
N3 Cu2 N3 C16 -31(12) 2_756 .
O2 C1 O1 Cu1 169.6(3) . .
C2 C1 O1 Cu1 -10.3(4) . .
O5 Cu1 O1 C1 89.6(6) . .
N2 Cu1 O1 C1 -177.4(3) . .
N1 Cu1 O1 C1 12.2(3) . .
O11 Cu1 O1 C1 -80.8(3) . .
O6 C8 O5 Cu1 -179.8(3) . .
C9 C8 O5 Cu1 -1.0(4) . .
O1 Cu1 O5 C8 94.5(6) . .
N2 Cu1 O5 C8 0.1(3) . .
N1 Cu1 O5 C8 170.9(3) . .
O11 Cu1 O5 C8 -95.2(3) . .
O10 C15 O9 Cu2 -179.6(3) . .
C16 C15 O9 Cu2 1.6(4) . .
O9 Cu2 O9 C15 151(100) 2_756 .
N3 Cu2 O9 C15 -5.0(3) . .
N3 Cu2 O9 C15 175.0(3) 2_756 .
O12 C21 O11 Cu1 -101.2(4) . .
C19 C21 O11 Cu1 76.4(3) . .
O5 Cu1 O11 C21 -102.8(3) . .
O1 Cu1 O11 C21 75.4(3) . .
N2 Cu1 O11 C21 172.8(3) . .
N1 Cu1 O11 C21 -8.1(3) . .
